data_9015098
loop_
_publ_author_name
'Labeau, M.'
'Grey, I. E.'
'Coubert, J. C.'
'Chenevas, J.'
'Collomb, A.'
'Guitel, J. C.'

_publ_section_title
;
 The structure of the a-cation deficient Perovskite U Nb4 O12
;
_journal_issue 1
_journal_name_full 'Acta Crystallographica, Section B'
_journal_page_first 33
_journal_page_last 41
_journal_paper_doi 10.1107/S0108768185001549
_journal_volume 41
_journal_year 1985
_chemical_formula_sum 'Nb8 O24 U2.05'
_space_group_IT_number 71
_symmetry_space_group_name_Hall '-I 2 2'
_symmetry_space_group_name_H-M 'I m m m'
_cell_angle_alpha 90
_cell_angle_beta 90
_cell_angle_gamma 90
_cell_length_a 15.424
_cell_length_b 7.712
_cell_length_c 15.592
_cell_formula_units_Z 4
_cell_volume 1854.667
_database_code_amcsd 0016202
_exptl_crystal_density_diffrn 5.785
_cod_duplicate_entry 1008280
_cod_original_formula_sum 'U2.05 Nb8 O24'
_cod_database_code 9015098
_amcsd_formula_title 'Nb4 O12 U'

loop_
_space_group_symop_operation_xyz
x,y,z
1/2+x,1/2+y,1/2+z
x,-y,z
1/2+x,1/2-y,1/2+z
-x,y,-z
1/2-x,1/2+y,1/2-z
-x,y,z
1/2-x,1/2+y,1/2+z
x,-y,-z
1/2+x,1/2-y,1/2-z
x,y,-z
1/2+x,1/2+y,1/2-z
-x,-y,z
1/2-x,1/2-y,1/2+z
-x,-y,-z
1/2-x,1/2-y,1/2-z

loop_
_atom_site_label
_atom_site_fract_x
_atom_site_fract_y
_atom_site_fract_z
_atom_site_occupancy
U1 0.00000 0.00000 0.00000 0.88000
U2 0.00000 0.50000 0.00000 0.96000
U3 0.25910 0.00000 0.00000 0.55000
U4 0.25760 0.50000 0.00000 0.46000
U5 0.49000 0.00000 0.00000 0.06000
U6 0.48600 0.50000 0.00000 0.06000
Nb1 0.12570 0.25210 0.13520 1.00000
Nb2 0.38030 0.26400 0.12510 1.00000
O1 0.38400 0.00000 0.09800 1.00000
O2 0.14900 0.00000 0.36400 1.00000
O3 0.09300 0.00000 0.13600 1.00000
O4 0.36900 0.00000 0.40400 1.00000
O5 0.36200 0.28500 0.00000 1.00000
O6 0.00000 0.22700 0.39100 1.00000
O7 0.13500 0.18500 0.00000 1.00000
O8 0.00000 0.28700 0.10000 1.00000
O9 0.24700 0.21400 0.13100 1.00000
O10 0.13700 0.29100 0.25300 1.00000

loop_
_cod_related_entry_id
_cod_related_entry_database
_cod_related_entry_code
1 AMCSD 0016202
